data_4065738
loop_
_publ_author_name
'Chaplin, Adrian B.'
'Weller, Andrew S.'

_publ_section_title
;
 C&#x2212;C Bond Activation of a Cyclopropyl Phosphine: Isolation and
 Reactivity of a Tetrameric Rhodacyclobutane
;
_journal_issue 10
_journal_name_full Organometallics
_journal_page_first 2332
_journal_paper_doi 10.1021/om100105p
_journal_volume 29
_journal_year 2010
_chemical_formula_moiety 'C48 H100 Cl4 P4 Rh4'
_chemical_formula_sum 'C48 H100 Cl4 P4 Rh4'
_chemical_formula_weight 1354.60
_chemical_melting_point ?
_space_group_IT_number 14
_symmetry_cell_setting monoclinic
_symmetry_space_group_name_Hall '-P 2yn'
_symmetry_space_group_name_H-M 'P 1 21/n 1'
_atom_sites_solution_hydrogens geom
_atom_sites_solution_primary direct
_atom_sites_solution_secondary difmap
_audit_creation_method SHELXL-97
_cell_angle_alpha 90.00
_cell_angle_beta 117.4577(5)
_cell_angle_gamma 90.00
_cell_formula_units_Z 4
_cell_length_a 24.6572(2)
_cell_length_b 11.80470(10)
_cell_length_c 25.5355(3)
_cell_measurement_reflns_used 15258
_cell_measurement_temperature 150(2)
_cell_measurement_theta_max 27.485
_cell_measurement_theta_min 5.097
_cell_volume 6595.36(11)
_computing_cell_refinement 'Denzo/Scalepack (Otwinowski & Minor 1997)'
_computing_data_collection 'Collect (Nonius BV, 1997-2000)'
_computing_data_reduction 'Denzo/Scalepack (Otwinowski & Minor 1997)'
_computing_molecular_graphics 'ORTEP3 (Farrugia, 1997)'
_computing_publication_material 'Bruker SHELXTL'
_computing_structure_refinement 'SHELXL-97 (Sheldrick, 2008)'
_computing_structure_solution 'SIR2004 (Burla et al., 2005)'
_diffrn_ambient_temperature 150(2)
_diffrn_detector_area_resol_mean 9
_diffrn_measured_fraction_theta_full 0.992
_diffrn_measured_fraction_theta_max 0.992
_diffrn_measurement_device '95mm CCD camera on \k-goniostat'
_diffrn_measurement_device_type KappaCCD
_diffrn_measurement_method CCD
_diffrn_radiation_monochromator 'horizonally mounted graphite crystal'
_diffrn_radiation_source 'fine-focus sealed tube'
_diffrn_radiation_type MoK\a
_diffrn_radiation_wavelength 0.71073
_diffrn_reflns_av_R_equivalents 0.0348
_diffrn_reflns_av_sigmaI/netI 0.0540
_diffrn_reflns_limit_h_max 30
_diffrn_reflns_limit_h_min -30
_diffrn_reflns_limit_k_max 14
_diffrn_reflns_limit_k_min -14
_diffrn_reflns_limit_l_max 31
_diffrn_reflns_limit_l_min -31
_diffrn_reflns_number 25221
_diffrn_reflns_theta_full 26.37
_diffrn_reflns_theta_max 26.37
_diffrn_reflns_theta_min 5.10
_exptl_absorpt_coefficient_mu 1.269
_exptl_absorpt_correction_T_max 1.0
_exptl_absorpt_correction_T_min 0.924
_exptl_absorpt_correction_type multi-scan
_exptl_absorpt_process_details 'Denzo/Scalepack (Otwinowski & Minor 1997)'
_exptl_crystal_colour 'pale yellow'
_exptl_crystal_density_diffrn 1.364
_exptl_crystal_density_meas ?
_exptl_crystal_density_method 'not measured'
_exptl_crystal_description block
_exptl_crystal_F_000 2784
_exptl_crystal_size_max 0.1
_exptl_crystal_size_mid 0.1
_exptl_crystal_size_min 0.02
_platon_squeeze_details ' '
_refine_diff_density_max 1.089
_refine_diff_density_min -0.635
_refine_diff_density_rms 0.126
_refine_ls_extinction_method none
_refine_ls_goodness_of_fit_ref 1.070
_refine_ls_hydrogen_treatment constr
_refine_ls_matrix_type full
_refine_ls_number_parameters 565
_refine_ls_number_reflns 13376
_refine_ls_number_restraints 0
_refine_ls_restrained_S_all 1.070
_refine_ls_R_factor_all 0.0579
_refine_ls_R_factor_gt 0.0419
_refine_ls_shift/su_max 0.001
_refine_ls_shift/su_mean 0.000
_refine_ls_structure_factor_coef Fsqd
_refine_ls_weighting_details 'calc w=1/[\s^2^(Fo^2^)+(0.0645P)^2^+3.4971P] where P=(Fo^2^+2Fc^2^)/3'
_refine_ls_weighting_scheme calc
_refine_ls_wR_factor_gt 0.1128
_refine_ls_wR_factor_ref 0.1202
_reflns_number_gt 10260
_reflns_number_total 13376
_reflns_threshold_expression >2sigma(I)
_cod_data_source_file om100105p_si_001.cif
_cod_data_source_block 1
_cod_depositor_comments
;
The following automatic conversions were performed:

'_chemical_melting_point' value 'not measured' was changed to '?' -
the value is undefined or not given.

'_symmetry_cell_setting' value
'Monoclinic' changed to 'monoclinic' according to
/home/saulius/struct/CIF-dictionaries/cif_core.dic dictionary named
'cif_core.dic' version 2.4.1 from 2010-06-29.

Automatic conversion script
Id: cif_fix_values 1715 2011-07-08 13:25:40Z adriana 

The following automatic conversions were performed:

'_exptl_crystal_density_meas' value 'not measured' was changed to '?'
- the value is perceived as not measured.

Automatic conversion script
Id: cif_fix_values 3008 2015-01-20 13:52:24Z robertas 
;
_cod_original_sg_symbol_H-M P2(1)/n
_cod_database_code 4065738

loop_
_symmetry_equiv_pos_as_xyz
'x, y, z'
'-x+1/2, y+1/2, -z+1/2'
'-x, -y, -z'
'x-1/2, -y-1/2, z-1/2'

loop_
_atom_site_label
_atom_site_type_symbol
_atom_site_fract_x
_atom_site_fract_y
_atom_site_fract_z
_atom_site_U_iso_or_equiv
_atom_site_adp_type
_atom_site_occupancy
_atom_site_symmetry_multiplicity
_atom_site_calc_flag
_atom_site_refinement_flags
Rh1 Rh 0.226345(15) 0.57877(3) 0.556184(15) 0.02039(9) Uani 1 1 d .
P1 P 0.24739(5) 0.69745(9) 0.63257(5) 0.0245(2) Uani 1 1 d .
Cl1 Cl 0.18563(5) 0.47060(8) 0.46239(5) 0.0213(2) Uani 1 1 d .
C1 C 0.1857(2) 0.8027(4) 0.5933(2) 0.0295(10) Uani 1 1 d .
H1A H 0.1577 0.8079 0.6112 0.035 Uiso 1 1 calc R
H1B H 0.2027 0.8787 0.5933 0.035 Uiso 1 1 calc R
C2 C 0.1528(2) 0.7530(4) 0.5302(2) 0.0277(10) Uani 1 1 d .
H2 H 0.1172 0.7991 0.5021 0.033 Uiso 1 1 calc R
C3 C 0.1374(2) 0.6283(4) 0.5335(2) 0.0256(10) Uani 1 1 d .
H3A H 0.1068 0.5972 0.4952 0.031 Uiso 1 1 calc R
H3A H 0.1253 0.6129 0.5648 0.031 Uiso 1 1 calc R
C4 C 0.2001(2) 0.7294(4) 0.5089(2) 0.0275(10) Uani 1 1 d .
H4A H 0.2332 0.7865 0.5223 0.033 Uiso 1 1 calc R
H4B H 0.1820 0.7184 0.4656 0.033 Uiso 1 1 calc R
C5 C 0.2360(2) 0.6426(4) 0.6963(2) 0.0314(10) Uani 1 1 d .
C6 C 0.2375(3) 0.7352(5) 0.7397(3) 0.0490(15) Uani 1 1 d .
H6A H 0.2080 0.7949 0.7179 0.074 Uiso 1 1 calc R
H6B H 0.2786 0.7678 0.7600 0.074 Uiso 1 1 calc R
H6C H 0.2267 0.7017 0.7688 0.074 Uiso 1 1 calc R
C7 C 0.1738(3) 0.5835(5) 0.6724(3) 0.0423(13) Uani 1 1 d .
H7A H 0.1714 0.5236 0.6447 0.063 Uiso 1 1 calc R
H7B H 0.1412 0.6388 0.6518 0.063 Uiso 1 1 calc R
H7C H 0.1691 0.5501 0.7052 0.063 Uiso 1 1 calc R
C8 C 0.2835(3) 0.5513(5) 0.7303(3) 0.0455(14) Uani 1 1 d .
H8A H 0.3242 0.5858 0.7498 0.068 Uiso 1 1 calc R
H8B H 0.2828 0.4927 0.7028 0.068 Uiso 1 1 calc R
H8C H 0.2739 0.5172 0.7601 0.068 Uiso 1 1 calc R
C9 C 0.3211(2) 0.7825(4) 0.6630(2) 0.0340(11) Uani 1 1 d .
C10 C 0.3299(2) 0.8291(5) 0.6122(3) 0.0407(13) Uani 1 1 d .
H10A H 0.3696 0.8673 0.6276 0.061 Uiso 1 1 calc R
H10B H 0.2973 0.8834 0.5898 0.061 Uiso 1 1 calc R
H10C H 0.3285 0.7669 0.5862 0.061 Uiso 1 1 calc R
C11 C 0.3762(2) 0.7058(5) 0.7005(3) 0.0436(13) Uani 1 1 d .
H11A H 0.3725 0.6342 0.6797 0.065 Uiso 1 1 calc R
H11B H 0.3771 0.6905 0.7386 0.065 Uiso 1 1 calc R
H11C H 0.4141 0.7440 0.7071 0.065 Uiso 1 1 calc R
C12 C 0.3220(3) 0.8867(5) 0.7003(3) 0.0495(15) Uani 1 1 d .
H12A H 0.3265 0.8612 0.7387 0.074 Uiso 1 1 calc R
H12B H 0.2836 0.9287 0.6796 0.074 Uiso 1 1 calc R
H12C H 0.3563 0.9360 0.7064 0.074 Uiso 1 1 calc R
Rh2 Rh 0.349104(15) 0.32951(3) 0.615353(15) 0.02223(9) Uani 1 1 d .
P2 P 0.44790(5) 0.28282(11) 0.64569(6) 0.0286(3) Uani 1 1 d .
Cl2 Cl 0.24348(4) 0.37174(8) 0.59919(5) 0.0209(2) Uani 1 1 d .
C13 C 0.4608(2) 0.2006(5) 0.7123(2) 0.0333(11) Uani 1 1 d .
H13A H 0.4711 0.1207 0.7091 0.040 Uiso 1 1 calc R
H13B H 0.4938 0.2344 0.7484 0.040 Uiso 1 1 calc R
C14 C 0.3985(2) 0.2099(4) 0.7123(2) 0.0300(10) Uani 1 1 d .
H14 H 0.3969 0.1704 0.7462 0.036 Uiso 1 1 calc R
C15 C 0.3796(2) 0.3336(4) 0.7062(2) 0.0306(10) Uani 1 1 d .
H15A H 0.4144 0.3859 0.7273 0.037 Uiso 1 1 calc R
H15B H 0.3467 0.3487 0.7172 0.037 Uiso 1 1 calc R
C16 C 0.3481(2) 0.1762(4) 0.6531(2) 0.0280(10) Uani 1 1 d .
H16A H 0.3089 0.1608 0.6538 0.034 Uiso 1 1 calc R
H16B H 0.3593 0.1118 0.6351 0.034 Uiso 1 1 calc R
C17 C 0.5088(2) 0.3989(5) 0.6733(3) 0.0389(13) Uani 1 1 d .
C18 C 0.5145(3) 0.4543(6) 0.6216(3) 0.0545(17) Uani 1 1 d .
H18A H 0.4742 0.4809 0.5922 0.082 Uiso 1 1 calc R
H18B H 0.5302 0.3987 0.6035 0.082 Uiso 1 1 calc R
H18C H 0.5427 0.5187 0.6362 0.082 Uiso 1 1 calc R
C19 C 0.4904(3) 0.4901(5) 0.7042(3) 0.0511(16) Uani 1 1 d .
H19A H 0.5203 0.5519 0.7165 0.077 Uiso 1 1 calc R
H19B H 0.4892 0.4577 0.7390 0.077 Uiso 1 1 calc R
H19C H 0.4499 0.5195 0.6771 0.077 Uiso 1 1 calc R
C20 C 0.5726(2) 0.3572(6) 0.7186(3) 0.0512(16) Uani 1 1 d .
H20A H 0.5889 0.3057 0.6991 0.077 Uiso 1 1 calc R
H20B H 0.5694 0.3171 0.7506 0.077 Uiso 1 1 calc R
H20C H 0.6001 0.4222 0.7347 0.077 Uiso 1 1 calc R
C21 C 0.4644(2) 0.1833(5) 0.5965(2) 0.0383(12) Uani 1 1 d .
C22 C 0.4497(3) 0.2421(6) 0.5371(3) 0.0490(15) Uani 1 1 d .
H22A H 0.4437 0.1845 0.5072 0.074 Uiso 1 1 calc R
H22B H 0.4838 0.2915 0.5424 0.074 Uiso 1 1 calc R
H22C H 0.4124 0.2874 0.5241 0.074 Uiso 1 1 calc R
C23 C 0.4225(3) 0.0809(5) 0.5814(3) 0.0464(14) Uani 1 1 d .
H23A H 0.4285 0.0328 0.5532 0.070 Uiso 1 1 calc R
H23B H 0.3799 0.1062 0.5639 0.070 Uiso 1 1 calc R
H23C H 0.4323 0.0377 0.6174 0.070 Uiso 1 1 calc R
C24 C 0.5307(3) 0.1372(6) 0.6260(3) 0.0524(16) Uani 1 1 d .
H24A H 0.5338 0.0740 0.6026 0.079 Uiso 1 1 calc R
H24B H 0.5413 0.1108 0.6659 0.079 Uiso 1 1 calc R
H24C H 0.5589 0.1976 0.6280 0.079 Uiso 1 1 calc R
Rh3 Rh 0.194065(15) 0.26089(3) 0.500488(15) 0.02015(9) Uani 1 1 d .
P3 P 0.10133(5) 0.21055(9) 0.49057(5) 0.0218(2) Uani 1 1 d .
Cl3 Cl 0.29539(5) 0.28145(9) 0.50245(5) 0.0230(2) Uani 1 1 d .
C25 C 0.1018(2) 0.0598(4) 0.4687(2) 0.0297(10) Uani 1 1 d .
H25A H 0.0997 0.0073 0.4979 0.036 Uiso 1 1 calc R
H25B H 0.0672 0.0441 0.4293 0.036 Uiso 1 1 calc R
C26 C 0.1634(2) 0.0504(4) 0.4676(2) 0.0290(10) Uani 1 1 d .
H26 H 0.1714 -0.0262 0.4560 0.035 Uiso 1 1 calc R
C27 C 0.2137(2) 0.0925(4) 0.5257(2) 0.0275(10) Uani 1 1 d .
H27A H 0.2550 0.0693 0.5325 0.033 Uiso 1 1 calc R
H27B H 0.2072 0.0724 0.5600 0.033 Uiso 1 1 calc R
C28 C 0.1691(2) 0.1458(4) 0.4312(2) 0.0274(10) Uani 1 1 d .
H28A H 0.1299 0.1650 0.3965 0.033 Uiso 1 1 calc R
H28B H 0.2015 0.1330 0.4193 0.033 Uiso 1 1 calc R
C29 C 0.0901(2) 0.2074(4) 0.5594(2) 0.0278(10) Uani 1 1 d .
C30 C 0.1414(3) 0.1372(5) 0.6073(2) 0.0413(13) Uani 1 1 d .
H30A H 0.1811 0.1708 0.6162 0.062 Uiso 1 1 calc R
H30B H 0.1398 0.0594 0.5933 0.062 Uiso 1 1 calc R
H30C H 0.1363 0.1366 0.6432 0.062 Uiso 1 1 calc R
C31 C 0.0955(2) 0.3282(4) 0.5847(3) 0.0369(12) Uani 1 1 d .
H31A H 0.1003 0.3236 0.6250 0.055 Uiso 1 1 calc R
H31B H 0.0585 0.3714 0.5599 0.055 Uiso 1 1 calc R
H31C H 0.1312 0.3661 0.5854 0.055 Uiso 1 1 calc R
C32 C 0.0288(3) 0.1547(5) 0.5490(3) 0.0446(14) Uani 1 1 d .
H32A H 0.0215 0.0854 0.5255 0.067 Uiso 1 1 calc R
H32B H -0.0043 0.2088 0.5277 0.067 Uiso 1 1 calc R
H32C H 0.0303 0.1364 0.5870 0.067 Uiso 1 1 calc R
C33 C 0.0296(2) 0.2745(4) 0.4276(2) 0.0271(10) Uani 1 1 d .
C34 C -0.0278(2) 0.1983(5) 0.4075(3) 0.0434(14) Uani 1 1 d .
H34A H -0.0587 0.2223 0.3683 0.065 Uiso 1 1 calc R
H34B H -0.0443 0.2052 0.4356 0.065 Uiso 1 1 calc R
H34C H -0.0165 0.1193 0.4058 0.065 Uiso 1 1 calc R
C35 C 0.0152(2) 0.3917(4) 0.4453(3) 0.0399(13) Uani 1 1 d .
H35A H -0.0160 0.4299 0.4103 0.060 Uiso 1 1 calc R
H35B H 0.0525 0.4378 0.4625 0.060 Uiso 1 1 calc R
H35C H 0.0001 0.3818 0.4744 0.060 Uiso 1 1 calc R
C36 C 0.0415(2) 0.2924(5) 0.3751(2) 0.0427(13) Uani 1 1 d .
H36A H 0.0075 0.3349 0.3445 0.064 Uiso 1 1 calc R
H36B H 0.0451 0.2187 0.3593 0.064 Uiso 1 1 calc R
H36C H 0.0795 0.3351 0.3874 0.064 Uiso 1 1 calc R
Rh4 Rh 0.291057(15) 0.48618(3) 0.460635(15) 0.02149(9) Uani 1 1 d .
P4 P 0.26402(5) 0.46824(10) 0.36342(5) 0.0243(2) Uani 1 1 d .
Cl4 Cl 0.33515(5) 0.53179(9) 0.56844(5) 0.0228(2) Uani 1 1 d .
C37 C 0.3136(2) 0.5817(4) 0.3584(2) 0.0288(10) Uani 1 1 d .
H37A H 0.3429 0.5507 0.3456 0.035 Uiso 1 1 calc R
H37B H 0.2889 0.6418 0.3306 0.035 Uiso 1 1 calc R
C38 C 0.3467(2) 0.6267(4) 0.4216(2) 0.0314(11) Uani 1 1 d .
H38 H 0.3761 0.6896 0.4271 0.038 Uiso 1 1 calc R
C39 C 0.3003(2) 0.6540(4) 0.4431(2) 0.0265(10) Uani 1 1 d .
H39A H 0.2621 0.6872 0.4121 0.032 Uiso 1 1 calc R
H39B H 0.3171 0.7022 0.4789 0.032 Uiso 1 1 calc R
C40 C 0.3747(2) 0.5276(4) 0.4643(2) 0.0296(10) Uani 1 1 d .
H40A H 0.4058 0.5514 0.5041 0.035 Uiso 1 1 calc R
H40B H 0.3911 0.4673 0.4486 0.035 Uiso 1 1 calc R
C41 C 0.1826(2) 0.5065(4) 0.3082(2) 0.0310(10) Uani 1 1 d .
C42 C 0.1360(2) 0.4245(5) 0.3105(2) 0.0347(11) Uani 1 1 d .
H42A H 0.0950 0.4574 0.2896 0.052 Uiso 1 1 calc R
H42B H 0.1458 0.4104 0.3517 0.052 Uiso 1 1 calc R
H42C H 0.1374 0.3529 0.2916 0.052 Uiso 1 1 calc R
C43 C 0.1677(2) 0.6243(4) 0.3239(2) 0.0329(11) Uani 1 1 d .
H43A H 0.1965 0.6800 0.3226 0.049 Uiso 1 1 calc R
H43B H 0.1711 0.6226 0.3636 0.049 Uiso 1 1 calc R
H43C H 0.1259 0.6456 0.2954 0.049 Uiso 1 1 calc R
C44 C 0.1734(2) 0.5122(5) 0.2439(2) 0.0396(12) Uani 1 1 d .
H44A H 0.1737 0.4353 0.2295 0.059 Uiso 1 1 calc R
H44B H 0.2066 0.5563 0.2429 0.059 Uiso 1 1 calc R
H44C H 0.1342 0.5485 0.2186 0.059 Uiso 1 1 calc R
C45 C 0.2851(2) 0.3334(4) 0.3355(2) 0.0343(11) Uani 1 1 d .
C46 C 0.2401(3) 0.2389(5) 0.3277(3) 0.0514(16) Uani 1 1 d .
H46A H 0.2014 0.2537 0.2925 0.077 Uiso 1 1 calc R
H46B H 0.2331 0.2356 0.3624 0.077 Uiso 1 1 calc R
H46C H 0.2569 0.1664 0.3232 0.077 Uiso 1 1 calc R
C47 C 0.3487(3) 0.2921(5) 0.3844(3) 0.0435(13) Uani 1 1 d .
H47A H 0.3465 0.2800 0.4213 0.065 Uiso 1 1 calc R
H47B H 0.3798 0.3495 0.3905 0.065 Uiso 1 1 calc R
H47C H 0.3597 0.2208 0.3720 0.065 Uiso 1 1 calc R
C48 C 0.2931(3) 0.3511(5) 0.2792(3) 0.0497(15) Uani 1 1 d .
H48A H 0.3071 0.2804 0.2694 0.075 Uiso 1 1 calc R
H48B H 0.3234 0.4109 0.2865 0.075 Uiso 1 1 calc R
H48C H 0.2539 0.3734 0.2464 0.075 Uiso 1 1 calc R

loop_
_atom_site_aniso_label
_atom_site_aniso_U_11
_atom_site_aniso_U_22
_atom_site_aniso_U_33
_atom_site_aniso_U_23
_atom_site_aniso_U_13
_atom_site_aniso_U_12
Rh1 0.02032(17) 0.01842(17) 0.02027(18) 0.00043(13) 0.00750(14) 0.00010(13)
P1 0.0278(6) 0.0193(5) 0.0227(6) -0.0019(4) 0.0084(5) -0.0002(5)
Cl1 0.0224(5) 0.0216(5) 0.0182(5) 0.0002(4) 0.0079(4) 0.0009(4)
C1 0.029(2) 0.022(2) 0.035(3) -0.004(2) 0.013(2) -0.0008(19)
C2 0.025(2) 0.021(2) 0.030(3) 0.0009(19) 0.006(2) 0.0026(18)
C3 0.022(2) 0.025(2) 0.027(2) -0.0006(19) 0.0088(19) -0.0015(18)
C4 0.029(2) 0.024(2) 0.026(3) 0.0016(19) 0.009(2) 0.0017(19)
C5 0.041(3) 0.028(2) 0.026(3) -0.004(2) 0.016(2) 0.000(2)
C6 0.077(4) 0.034(3) 0.046(4) -0.004(3) 0.037(3) 0.009(3)
C7 0.043(3) 0.045(3) 0.043(3) 0.006(3) 0.023(3) 0.002(3)
C8 0.063(4) 0.043(3) 0.030(3) 0.005(2) 0.021(3) 0.015(3)
C9 0.030(2) 0.028(2) 0.036(3) -0.004(2) 0.010(2) -0.004(2)
C10 0.031(3) 0.034(3) 0.049(3) -0.006(2) 0.012(2) -0.011(2)
C11 0.032(3) 0.045(3) 0.041(3) -0.005(3) 0.006(2) -0.003(2)
C12 0.048(3) 0.038(3) 0.048(4) -0.012(3) 0.010(3) -0.008(3)
Rh2 0.01933(17) 0.02488(18) 0.02102(19) 0.00342(14) 0.00806(14) 0.00212(13)
P2 0.0201(5) 0.0380(7) 0.0268(7) 0.0081(5) 0.0101(5) 0.0058(5)
Cl2 0.0193(5) 0.0215(5) 0.0210(5) 0.0005(4) 0.0087(4) 0.0007(4)
C13 0.027(2) 0.042(3) 0.028(3) 0.008(2) 0.010(2) 0.011(2)
C14 0.027(2) 0.038(3) 0.027(3) 0.007(2) 0.014(2) 0.005(2)
C15 0.027(2) 0.039(3) 0.028(3) 0.004(2) 0.015(2) 0.004(2)
C16 0.031(2) 0.026(2) 0.030(3) 0.0092(19) 0.016(2) 0.0040(19)
C17 0.022(2) 0.045(3) 0.040(3) 0.013(2) 0.006(2) -0.002(2)
C18 0.036(3) 0.063(4) 0.056(4) 0.024(3) 0.015(3) -0.009(3)
C19 0.035(3) 0.044(3) 0.072(5) 0.001(3) 0.022(3) -0.006(3)
C20 0.021(2) 0.070(4) 0.050(4) 0.013(3) 0.006(2) 0.002(3)
C21 0.031(3) 0.054(3) 0.030(3) 0.008(2) 0.014(2) 0.012(2)
C22 0.041(3) 0.071(4) 0.039(3) 0.008(3) 0.022(3) 0.013(3)
C23 0.042(3) 0.052(3) 0.040(3) -0.002(3) 0.015(3) 0.013(3)
C24 0.035(3) 0.071(4) 0.050(4) 0.007(3) 0.018(3) 0.023(3)
Rh3 0.02029(17) 0.01868(17) 0.02075(18) 0.00035(13) 0.00885(14) 0.00100(13)
P3 0.0207(5) 0.0209(5) 0.0230(6) -0.0005(4) 0.0094(5) -0.0007(4)
Cl3 0.0211(5) 0.0237(5) 0.0238(5) 0.0030(4) 0.0101(4) 0.0026(4)
C25 0.031(2) 0.019(2) 0.038(3) -0.005(2) 0.014(2) 0.0004(19)
C26 0.037(3) 0.017(2) 0.034(3) -0.0048(19) 0.017(2) 0.0019(19)
C27 0.028(2) 0.020(2) 0.034(3) 0.0059(19) 0.013(2) 0.0025(18)
C28 0.030(2) 0.025(2) 0.027(2) -0.0054(19) 0.013(2) -0.0002(19)
C29 0.030(2) 0.030(2) 0.028(3) -0.004(2) 0.018(2) -0.003(2)
C30 0.051(3) 0.046(3) 0.032(3) 0.006(2) 0.023(3) 0.003(3)
C31 0.037(3) 0.038(3) 0.040(3) -0.012(2) 0.022(2) -0.004(2)
C32 0.045(3) 0.052(3) 0.046(3) -0.010(3) 0.029(3) -0.017(3)
C33 0.023(2) 0.027(2) 0.026(2) 0.0028(19) 0.0067(19) -0.0015(19)
C34 0.024(2) 0.043(3) 0.051(4) 0.003(3) 0.006(2) -0.008(2)
C35 0.037(3) 0.033(3) 0.043(3) 0.003(2) 0.013(3) 0.011(2)
C36 0.033(3) 0.056(3) 0.030(3) 0.009(3) 0.007(2) 0.011(3)
Rh4 0.02084(17) 0.02296(18) 0.01993(18) 0.00168(13) 0.00876(14) -0.00046(13)
P4 0.0258(6) 0.0255(6) 0.0223(6) 0.0013(5) 0.0116(5) -0.0014(5)
Cl4 0.0221(5) 0.0242(5) 0.0203(5) 0.0015(4) 0.0084(4) -0.0002(4)
C37 0.025(2) 0.036(3) 0.026(3) 0.006(2) 0.012(2) -0.004(2)
C38 0.033(2) 0.030(2) 0.032(3) 0.005(2) 0.016(2) -0.007(2)
C39 0.029(2) 0.020(2) 0.026(2) 0.0029(18) 0.010(2) -0.0053(19)
C40 0.023(2) 0.033(3) 0.030(3) 0.005(2) 0.010(2) -0.0012(19)
C41 0.032(2) 0.037(3) 0.026(3) -0.002(2) 0.015(2) -0.005(2)
C42 0.028(2) 0.047(3) 0.025(3) -0.004(2) 0.009(2) -0.013(2)
C43 0.030(2) 0.036(3) 0.028(3) 0.001(2) 0.009(2) 0.003(2)
C44 0.036(3) 0.057(3) 0.021(3) 0.008(2) 0.010(2) -0.001(3)
C45 0.044(3) 0.035(3) 0.029(3) -0.001(2) 0.022(2) 0.000(2)
C46 0.055(4) 0.033(3) 0.068(4) -0.010(3) 0.030(3) -0.007(3)
C47 0.045(3) 0.045(3) 0.039(3) -0.004(3) 0.018(3) 0.012(3)
C48 0.075(4) 0.051(3) 0.037(3) 0.002(3) 0.039(3) 0.010(3)

loop_
_atom_type_symbol
_atom_type_description
_atom_type_scat_dispersion_real
_atom_type_scat_dispersion_imag
_atom_type_scat_source
C C 0.0033 0.0016 'International Tables Vol C Tables 4.2.6.8 and 6.1.1.4'
H H 0.0000 0.0000 'International Tables Vol C Tables 4.2.6.8 and 6.1.1.4'
P P 0.1023 0.0942 'International Tables Vol C Tables 4.2.6.8 and 6.1.1.4'
Cl Cl 0.1484 0.1585 'International Tables Vol C Tables 4.2.6.8 and 6.1.1.4'
Rh Rh -1.1178 0.9187 'International Tables Vol C Tables 4.2.6.8 and 6.1.1.4'

loop_
_geom_angle_atom_site_label_1
_geom_angle_atom_site_label_2
_geom_angle_atom_site_label_3
_geom_angle
C3 Rh1 C4 65.91(18)
C3 Rh1 P1 81.87(13)
C4 Rh1 P1 81.81(14)
C3 Rh1 Cl1 88.33(13)
C4 Rh1 Cl1 90.00(14)
P1 Rh1 Cl1 169.16(4)
C3 Rh1 Cl4 170.67(14)
C4 Rh1 Cl4 106.17(13)
P1 Rh1 Cl4 102.35(4)
Cl1 Rh1 Cl4 86.70(3)
C3 Rh1 C2 35.83(16)
C4 Rh1 C2 35.57(17)
P1 Rh1 C2 65.68(11)
Cl1 Rh1 C2 103.58(11)
Cl4 Rh1 C2 138.61(11)
C3 Rh1 Cl2 108.84(13)
C4 Rh1 Cl2 169.70(14)
P1 Rh1 Cl2 106.67(4)
Cl1 Rh1 Cl2 80.82(3)
Cl4 Rh1 Cl2 78.14(3)
C2 Rh1 Cl2 142.61(11)
C1 P1 C5 106.5(2)
C1 P1 C9 105.0(2)
C5 P1 C9 108.9(2)
C1 P1 Rh1 98.25(16)
C5 P1 Rh1 117.70(16)
C9 P1 Rh1 118.43(17)
Rh1 Cl1 Rh4 90.99(3)
Rh1 Cl1 Rh3 101.50(4)
Rh4 Cl1 Rh3 99.32(3)
C2 C1 P1 102.3(3)
C4 C2 C3 95.4(3)
C4 C2 C1 108.8(4)
C3 C2 C1 109.3(4)
C4 C2 Rh1 52.5(2)
C3 C2 Rh1 52.5(2)
C1 C2 Rh1 93.7(3)
C2 C3 Rh1 91.6(3)
C2 C4 Rh1 91.9(3)
C7 C5 C8 105.6(4)
C7 C5 C6 107.3(5)
C8 C5 C6 109.3(4)
C7 C5 P1 109.4(4)
C8 C5 P1 110.5(4)
C6 C5 P1 114.3(4)
C10 C9 C11 108.2(5)
C10 C9 C12 105.8(4)
C11 C9 C12 109.0(4)
C10 C9 P1 109.2(4)
C11 C9 P1 110.3(3)
C12 C9 P1 114.2(4)
C16 Rh2 C15 64.8(2)
C16 Rh2 P2 82.46(14)
C15 Rh2 P2 81.08(13)
C16 Rh2 Cl2 90.92(13)
C15 Rh2 Cl2 89.61(13)
P2 Rh2 Cl2 170.23(4)
C16 Rh2 C14 35.03(17)
C15 Rh2 C14 35.52(17)
P2 Rh2 C14 65.50(11)
Cl2 Rh2 C14 105.06(10)
C16 Rh2 Cl3 102.47(14)
C15 Rh2 Cl3 165.92(14)
P2 Rh2 Cl3 104.04(4)
Cl2 Rh2 Cl3 84.36(3)
C14 Rh2 Cl3 134.74(12)
C16 Rh2 Cl4 171.26(13)
C15 Rh2 Cl4 113.05(14)
P2 Rh2 Cl4 105.82(4)
Cl2 Rh2 Cl4 80.51(3)
C14 Rh2 Cl4 146.17(12)
Cl3 Rh2 Cl4 78.53(3)
C13 P2 C21 106.6(2)
C13 P2 C17 105.3(2)
C21 P2 C17 108.5(3)
C13 P2 Rh2 98.27(15)
C21 P2 Rh2 116.79(17)
C17 P2 Rh2 119.42(17)
Rh2 Cl2 Rh3 92.69(3)
Rh2 Cl2 Rh1 102.08(4)
Rh3 Cl2 Rh1 98.63(4)
C14 C13 P2 102.3(3)
C16 C14 C15 94.6(4)
C16 C14 C13 110.1(4)
C15 C14 C13 109.1(4)
C16 C14 Rh2 51.8(2)
C15 C14 Rh2 52.9(2)
C13 C14 Rh2 93.9(3)
C14 C15 Rh2 91.6(3)
C14 C16 Rh2 93.2(3)
C19 C17 C18 108.1(5)
C19 C17 C20 106.4(5)
C18 C17 C20 108.3(5)
C19 C17 P2 109.1(4)
C18 C17 P2 110.8(4)
C20 C17 P2 113.8(4)
C23 C21 C24 106.5(5)
C23 C21 C22 106.5(5)
C24 C21 C22 110.5(5)
C23 C21 P2 109.4(4)
C24 C21 P2 113.3(4)
C22 C21 P2 110.3(4)
C27 Rh3 C28 64.81(19)
C27 Rh3 P3 82.10(13)
C28 Rh3 P3 81.11(13)
C27 Rh3 Cl3 89.91(13)
C28 Rh3 Cl3 88.97(13)
P3 Rh3 Cl3 169.23(4)
C27 Rh3 Cl2 104.14(14)
C28 Rh3 Cl2 167.50(13)
P3 Rh3 Cl2 103.85(4)
Cl3 Rh3 Cl2 85.05(3)
C27 Rh3 Cl1 169.09(14)
C28 Rh3 Cl1 110.93(13)
P3 Rh3 Cl1 107.59(4)
Cl3 Rh3 Cl1 79.82(3)
Cl2 Rh3 Cl1 78.82(3)
C25 P3 C29 106.3(2)
C25 P3 C33 104.8(2)
C29 P3 C33 108.2(2)
C25 P3 Rh3 97.99(15)
C29 P3 Rh3 118.22(15)
C33 P3 Rh3 119.07(15)
Rh3 Cl3 Rh2 92.10(4)
Rh3 Cl3 Rh4 103.27(4)
Rh2 Cl3 Rh4 98.82(4)
C26 C25 P3 102.5(3)
C28 C26 C27 95.2(4)
C28 C26 C25 109.3(4)
C27 C26 C25 109.3(4)
C26 C27 Rh3 92.5(3)
C26 C28 Rh3 92.2(3)
C30 C29 C32 107.6(4)
C30 C29 C31 106.4(4)
C32 C29 C31 109.5(4)
C30 C29 P3 109.2(3)
C32 C29 P3 113.5(4)
C31 C29 P3 110.3(3)
C36 C33 C35 107.4(4)
C36 C33 C34 107.8(4)
C35 C33 C34 108.6(4)
C36 C33 P3 108.5(3)
C35 C33 P3 110.8(3)
C34 C33 P3 113.5(3)
C39 Rh4 C40 65.09(19)
C39 Rh4 P4 81.89(14)
C40 Rh4 P4 81.71(15)
C39 Rh4 Cl4 89.78(14)
C40 Rh4 Cl4 88.92(15)
P4 Rh4 Cl4 169.44(4)
C39 Rh4 Cl3 169.42(14)
C40 Rh4 Cl3 110.16(13)
P4 Rh4 Cl3 107.23(4)
Cl4 Rh4 Cl3 80.53(4)
C39 Rh4 Cl1 106.20(13)
C40 Rh4 Cl1 169.91(14)
P4 Rh4 Cl1 102.64(4)
Cl4 Rh4 Cl1 85.86(3)
Cl3 Rh4 Cl1 77.50(3)
C37 P4 C41 106.4(2)
C37 P4 C45 105.9(2)
C41 P4 C45 107.3(2)
C37 P4 Rh4 97.92(16)
C41 P4 Rh4 117.83(16)
C45 P4 Rh4 119.54(17)
Rh4 Cl4 Rh1 90.72(3)
Rh4 Cl4 Rh2 101.84(4)
Rh1 Cl4 Rh2 99.16(4)
C38 C37 P4 103.1(3)
C39 C38 C37 109.3(4)
C39 C38 C40 94.1(4)
C37 C38 C40 109.4(4)
C38 C39 Rh4 92.9(3)
C38 C40 Rh4 92.1(3)
C42 C41 C43 106.9(4)
C42 C41 C44 108.8(4)
C43 C41 C44 107.4(4)
C42 C41 P4 112.2(4)
C43 C41 P4 108.7(3)
C44 C41 P4 112.5(3)
C46 C45 C48 111.9(5)
C46 C45 C47 106.2(5)
C48 C45 C47 105.8(5)
C46 C45 P4 110.6(4)
C48 C45 P4 113.9(4)
C47 C45 P4 107.9(4)

loop_
_geom_bond_atom_site_label_1
_geom_bond_atom_site_label_2
_geom_bond_distance
Rh1 C3 2.078(4)
Rh1 C4 2.078(5)
Rh1 P1 2.2591(12)
Rh1 Cl1 2.4814(11)
Rh1 Cl4 2.6132(11)
Rh1 C2 2.617(4)
Rh1 Cl2 2.6324(10)
P1 C1 1.860(5)
P1 C5 1.889(5)
P1 C9 1.901(5)
Cl1 Rh4 2.6271(10)
Cl1 Rh3 2.6327(10)
C1 C2 1.547(7)
C2 C4 1.523(7)
C2 C3 1.533(6)
C5 C7 1.531(7)
C5 C8 1.533(7)
C5 C6 1.546(7)
C9 C10 1.515(8)
C9 C11 1.544(7)
C9 C12 1.551(7)
Rh2 C16 2.056(4)
Rh2 C15 2.084(5)
Rh2 P2 2.2578(12)
Rh2 Cl2 2.4921(10)
Rh2 C14 2.613(5)
Rh2 Cl3 2.6205(11)
Rh2 Cl4 2.6221(11)
P2 C13 1.854(5)
P2 C21 1.896(6)
P2 C17 1.911(5)
Cl2 Rh3 2.5917(11)
C13 C14 1.540(6)
C14 C16 1.502(7)
C14 C15 1.519(7)
C17 C19 1.522(9)
C17 C18 1.538(8)
C17 C20 1.541(7)
C21 C23 1.519(8)
C21 C24 1.550(7)
C21 C22 1.551(8)
Rh3 C27 2.076(4)
Rh3 C28 2.086(5)
Rh3 P3 2.2609(11)
Rh3 Cl3 2.4877(10)
P3 C25 1.866(5)
P3 C29 1.902(5)
P3 C33 1.913(5)
Cl3 Rh4 2.6243(11)
C25 C26 1.536(7)
C26 C28 1.508(7)
C26 C27 1.512(7)
C29 C30 1.537(7)
C29 C32 1.538(7)
C29 C31 1.546(7)
C33 C36 1.515(7)
C33 C35 1.546(7)
C33 C34 1.550(6)
Rh4 C39 2.067(4)
Rh4 C40 2.079(5)
Rh4 P4 2.2640(12)
Rh4 Cl4 2.5079(11)
P4 C37 1.857(5)
P4 C41 1.901(5)
P4 C45 1.912(5)
C37 C38 1.528(7)
C38 C39 1.518(7)
C38 C40 1.531(7)
C41 C42 1.522(7)
C41 C43 1.538(7)
C41 C44 1.554(7)
C45 C46 1.520(7)
C45 C48 1.553(7)
C45 C47 1.564(8)

loop_
_platon_squeeze_void_nr
_platon_squeeze_void_average_x
_platon_squeeze_void_average_y
_platon_squeeze_void_average_z
_platon_squeeze_void_volume
_platon_squeeze_void_count_electrons
_platon_squeeze_void_content
1 -0.223 0.277 0.776 1452 -89 ' '
